data_8101684
loop_
_publ_author_name
'E. Horn'
'A. Horiuchi'
'K. Ito'
'T. Nakahodo'
'M. Watabe'
'T. T. Takahashi'
'C. A. Horiuchi'

_publ_section_title
;
Crystal structure of dichlorobis(3,5-dimethylisoxazolato)palladium
(II), PdCl~2~(C~5~H~7~NO)~2~
;
_journal_issue 1
_journal_name_full 'Zeitschrift f\"ur Kristallographie - New Crystal Structures'
_journal_page_first 27
_journal_page_last 28
_journal_volume 220
_journal_year 2005
_chemical_formula_moiety 'C10 H14 Cl2 N2 O2 Pd '
_chemical_formula_sum 'C10 H14 Cl2 N2 O2 Pd'
_chemical_formula_weight 371.54
_space_group_IT_number 2
_symmetry_cell_setting triclinic
_symmetry_Int_Tables_number 2
_symmetry_space_group_name_Hall '-P 1'
_symmetry_space_group_name_H-M 'P -1'
_audit_creation_date 'Sat Dec  1 23:04:12 2001'
_audit_creation_method 'from TEXRAY.INF file'
_cell_angle_alpha 109.38(2)
_cell_angle_beta 108.03(2)
_cell_angle_gamma 101.89(3)
_cell_formula_units_Z 1
_cell_length_a 7.543(2)
_cell_length_b 8.629(3)
_cell_length_c 6.161(2)
_cell_measurement_reflns_used 19
_cell_measurement_temperature 296.2
_cell_measurement_theta_max 20.5
_cell_measurement_theta_min 7.0
_cell_volume 337.7(2)
_computing_cell_refinement 'Rigaku/AFC Diffractometer Control'
_computing_data_collection 'Rigaku/AFC Diffractometer Control'
_computing_data_reduction teXsan[5]
_computing_publication_material teXsan[5]
_computing_structure_refinement teXsan[5]
_computing_structure_solution SIR-92[5]
_diffrn_ambient_temperature 296.2
_diffrn_measurement_device 'Rigaku AFC7R''
_diffrn_measurement_method \w-2\q
_diffrn_orient_matrix_UB_11 0.08398
_diffrn_orient_matrix_UB_12 0.02547
_diffrn_orient_matrix_UB_13 -0.09019
_diffrn_orient_matrix_UB_21 -0.11788
_diffrn_orient_matrix_UB_22 -0.06857
_diffrn_orient_matrix_UB_23 -0.16507
_diffrn_orient_matrix_UB_31 -0.03266
_diffrn_orient_matrix_UB_32 0.10843
_diffrn_orient_matrix_UB_33 0.01343
_diffrn_radiation_detector 'scintillation counter''
_diffrn_radiation_monochromator graphite
_diffrn_radiation_source 'Rigaku rotating anode''
_diffrn_radiation_type 'Mo K\a''
_diffrn_radiation_wavelength 0.7107
_diffrn_reflns_av_R_equivalents 0.013
_diffrn_reflns_av_sigmaI/netI 0.027
_diffrn_reflns_limit_h_max 10
_diffrn_reflns_limit_h_min 0
_diffrn_reflns_limit_k_max 12
_diffrn_reflns_limit_k_min -11
_diffrn_reflns_limit_l_max 7
_diffrn_reflns_limit_l_min -8
_diffrn_reflns_number 1979
_diffrn_reflns_reduction_process 'Lp corrections applied'
_diffrn_reflns_theta_max 31.00
_diffrn_reflns_theta_min 2.66
_diffrn_standards_decay_% -0.80
_diffrn_standards_interval_count 150
_diffrn_standards_number 3
_exptl_absorpt_coefficient_mu 3.521
_exptl_absorpt_correction_T_max 1.000
_exptl_absorpt_correction_T_min 0.889
_exptl_absorpt_correction_type '\DF (DIFABS; Walker & Stuart, 1983[6])'
_exptl_crystal_colour yellow
_exptl_crystal_density_diffrn 3.653
_exptl_crystal_density_meas ?
_exptl_crystal_description plate-like
_exptl_crystal_F_000 368.00
_exptl_crystal_size_max 0.250
_exptl_crystal_size_mid 0.200
_exptl_crystal_size_min 0.050
_refine_diff_density_max 0.53
_refine_diff_density_min -0.88
_refine_ls_extinction_method none
_refine_ls_goodness_of_fit_obs 2.509
_refine_ls_matrix_type full
_refine_ls_number_constraints 0
_refine_ls_number_parameters 82
_refine_ls_number_reflns 1690
_refine_ls_number_restraints 0
_refine_ls_R_factor_obs 0.0323
_refine_ls_shift/esd_max 0.0458
_refine_ls_shift/esd_mean 0.0018
_refine_ls_structure_factor_coef F
_refine_ls_weighting_scheme unit
_refine_ls_wR_factor_obs 0.0357
_reflns_number_observed 1690
_reflns_number_total 1857
_reflns_observed_criterion >3.0sigma(I)
_cod_data_source_file 1267-1411.cff
_cod_data_source_block atsum1
_cod_depositor_comments
;
The following automatic conversions were performed:

'_exptl_crystal_density_meas' value 'not measured' was changed to '?'
- the value is perceived as not measured.

Automatic conversion script
Id: cif_fix_values 3008 2015-01-20 13:52:24Z robertas 
;
_cod_original_cell_volume 337.8(3)
_cod_original_sg_symbol_H-M P-1
_cod_original_formula_sum 'C10 H14 Cl2 N2 O2 Pd '
_cod_database_code 8101684

loop_
_symmetry_equiv_pos_as_xyz
x,y,z
-x,-y,-z

loop_
_atom_site_aniso_label
_atom_site_aniso_U_11
_atom_site_aniso_U_22
_atom_site_aniso_U_33
_atom_site_aniso_U_12
_atom_site_aniso_U_13
_atom_site_aniso_U_23
Pd(1) 0.0361(2) 0.0338(2) 0.0265(2) 0.0139(2) 0.0124(1) 0.0127(1)
Cl(1) 0.0422(5) 0.0458(5) 0.0527(6) 0.0079(4) 0.0122(5) 0.0212(5)
O(1) 0.047(1) 0.041(1) 0.029(1) 0.019(1) 0.014(1) 0.013(1)
N(1) 0.043(2) 0.037(2) 0.029(1) 0.016(1) 0.014(1) 0.012(1)
C(1) 0.032(2) 0.036(2) 0.038(2) 0.012(1) 0.015(1) 0.016(1)
C(2) 0.038(2) 0.042(2) 0.038(2) 0.017(2) 0.015(2) 0.020(2)
C(3) 0.032(2) 0.037(2) 0.032(2) 0.009(1) 0.015(1) 0.014(1)
C(4) 0.053(2) 0.042(2) 0.044(2) 0.020(2) 0.021(2) 0.012(2)
C(5) 0.051(2) 0.052(2) 0.030(2) 0.016(2) 0.017(2) 0.013(2)

loop_
_atom_site_label
_atom_site_fract_x
_atom_site_fract_y
_atom_site_fract_z
_atom_site_U_iso_or_equiv
_atom_site_thermal_displace_type
_atom_site_calc_flag
_atom_site_calc_attached_atom
_atom_site_occupancy
_atom_site_symmetry_multiplicity
_atom_site_Wyckoff_symbol
_atom_site_refinement_flags
Pd(1) 1.0000 0.0000 1.0000 0.03199(10) Uani d . 1 1 a S
Cl(1) 0.6946(2) -0.2139(1) 0.8222(2) 0.0501(3) Uani d . 1 2 i .
O(1) 0.8715(4) 0.2993(3) 1.1333(4) 0.0389(7) Uani d . 1 2 i .
N(1) 0.8687(5) 0.1659(4) 0.9260(5) 0.0363(8) Uani d . 1 2 i .
C(1) 0.7781(5) 0.3983(5) 1.0456(7) 0.0352(9) Uani d . 1 2 i .
C(2) 0.7195(6) 0.3345(5) 0.7938(7) 0.0382(9) Uani d . 1 2 i .
C(3) 0.7784(5) 0.1869(5) 0.7248(6) 0.0343(8) Uani d . 1 2 i .
C(4) 0.7594(7) 0.5443(5) 1.2375(8) 0.047(1) Uani d . 1 2 i .
C(5) 0.7480(6) 0.0632(6) 0.4697(7) 0.046(1) Uani d . 1 2 i .
H(1) 0.657(7) 0.380(6) 0.693(9) 0.0594 Uiso calc . 1 2 i .
H(2) 0.7172 0.6216 1.1601 0.0779 Uiso calc . 1 2 i .
H(3) 0.6490 0.4944 1.2701 0.0779 Uiso calc . 1 2 i .
H(4) 0.8722 0.6023 1.3741 0.0779 Uiso calc . 1 2 i .
H(5) 0.6292 0.0734 0.3402 0.0909 Uiso calc . 1 2 i .
H(6) 0.8558 0.1102 0.4548 0.0909 Uiso calc . 1 2 i .
H(7) 0.7100 -0.0495 0.4464 0.0909 Uiso calc . 1 2 i .

loop_
_atom_type_symbol
_atom_type_oxidation_number
_atom_type_number_in_cell
_atom_type_scat_dispersion_real
_atom_type_scat_dispersion_imag
_atom_type_scat_source
C 0 20 0.003 0.002
;International Tables for Crystallography
(1992, Vol. C, Tables 4.2.6.8 and 6.1.1.1)
;
H 0 28 0.000 0.000
;International Tables for Crystallography
(1992, Vol. C, Table 6.1.1.2)
;
Cl 0 4 0.148 0.159
;International Tables for Crystallography
(1992, Vol. C, Tables 4.2.6.8 and 6.1.1.1)
;
N 0 4 0.006 0.003
;International Tables for Crystallography
(1992, Vol. C, Tables 4.2.6.8 and 6.1.1.1)
;
O 0 4 0.011 0.006
;International Tables for Crystallography
(1992, Vol. C, Tables 4.2.6.8 and 6.1.1.1)
;
Pd 0 2 -0.999 1.007
;International Tables for Crystallography
(1992, Vol. C, Tables 4.2.6.8 and 6.1.1.1)
;

loop_
_geom_angle_atom_site_label_1
_geom_angle_atom_site_label_2
_geom_angle_atom_site_label_3
_geom_angle
_geom_angle_site_symmetry_1
_geom_angle_site_symmetry_2
_geom_angle_site_symmetry_3
_geom_angle_publ_flag
Cl(1) Pd(1) Cl(1) 180.0 1_555 1_555 2_757 yes
Cl(1) Pd(1) N(1) 89.69(10) 1_555 1_555 1_555 yes
Cl(1) Pd(1) N(1) 90.31(10) 1_555 1_555 2_757 yes
Cl(1) Pd(1) N(1) 90.31(10) 2_757 1_555 1_555 yes
Cl(1) Pd(1) N(1) 89.69(10) 2_757 1_555 2_757 yes
N(1) Pd(1) N(1) 180.0 1_555 1_555 2_757 yes
N(1) O(1) C(1) 107.5(2) 1_555 1_555 1_555 yes
N(1) O(1) C(2) 72.3(2) 1_555 1_555 1_555 yes
N(1) O(1) C(3) 34.8(2) 1_555 1_555 1_555 yes
C(1) O(1) C(2) 35.2(2) 1_555 1_555 1_555 yes
C(1) O(1) C(3) 72.7(2) 1_555 1_555 1_555 yes
C(2) O(1) C(3) 37.5(1) 1_555 1_555 1_555 yes
Pd(1) N(1) O(1) 116.3(2) 1_555 1_555 1_555 yes
Pd(1) N(1) C(1) 151.9(2) 1_555 1_555 1_555 yes
Pd(1) N(1) C(2) 172.7(2) 1_555 1_555 1_555 yes
Pd(1) N(1) C(3) 136.1(2) 1_555 1_555 1_555 yes
O(1) N(1) C(1) 35.6(2) 1_555 1_555 1_555 yes
O(1) N(1) C(2) 70.9(2) 1_555 1_555 1_555 yes
O(1) N(1) C(3) 107.6(3) 1_555 1_555 1_555 yes
C(1) N(1) C(2) 35.3(1) 1_555 1_555 1_555 yes
C(1) N(1) C(3) 72.0(2) 1_555 1_555 1_555 yes
C(2) N(1) C(3) 36.7(2) 1_555 1_555 1_555 yes
O(1) C(1) N(1) 36.9(2) 1_555 1_555 1_555 yes
O(1) C(1) C(2) 109.4(3) 1_555 1_555 1_555 yes
O(1) C(1) C(3) 71.3(2) 1_555 1_555 1_555 yes
O(1) C(1) C(4) 115.7(3) 1_555 1_555 1_555 yes
N(1) C(1) C(2) 72.5(2) 1_555 1_555 1_555 yes
N(1) C(1) C(3) 34.4(1) 1_555 1_555 1_555 yes
N(1) C(1) C(4) 152.6(3) 1_555 1_555 1_555 yes
C(2) C(1) C(3) 38.1(2) 1_555 1_555 1_555 yes
C(2) C(1) C(4) 134.9(4) 1_555 1_555 1_555 yes
C(3) C(1) C(4) 172.8(3) 1_555 1_555 1_555 yes
O(1) C(2) N(1) 36.8(1) 1_555 1_555 1_555 yes
O(1) C(2) C(1) 35.4(2) 1_555 1_555 1_555 yes
O(1) C(2) C(3) 70.4(2) 1_555 1_555 1_555 yes
N(1) C(2) C(1) 72.2(2) 1_555 1_555 1_555 yes
N(1) C(2) C(3) 33.6(2) 1_555 1_555 1_555 yes
C(1) C(2) C(3) 105.9(3) 1_555 1_555 1_555 yes
C(1) C(2) H(1) 125(3) 1_555 1_555 1_555 yes
C(3) C(2) H(1) 128(2) 1_555 1_555 1_555 yes
O(1) C(3) N(1) 37.6(2) 1_555 1_555 1_555 yes
O(1) C(3) C(1) 36.0(1) 1_555 1_555 1_555 yes
O(1) C(3) C(2) 72.0(2) 1_555 1_555 1_555 yes
O(1) C(3) C(5) 158.6(3) 1_555 1_555 1_555 yes
N(1) C(3) C(1) 73.6(2) 1_555 1_555 1_555 yes
N(1) C(3) C(2) 109.7(3) 1_555 1_555 1_555 yes
N(1) C(3) C(5) 121.0(3) 1_555 1_555 1_555 yes
C(1) C(3) C(2) 36.0(2) 1_555 1_555 1_555 yes
C(1) C(3) C(5) 165.3(3) 1_555 1_555 1_555 yes
C(2) C(3) C(5) 129.3(3) 1_555 1_555 1_555 yes

loop_
_geom_bond_atom_site_label_1
_geom_bond_atom_site_label_2
_geom_bond_distance
_geom_bond_site_symmetry_1
_geom_bond_site_symmetry_2
_geom_bond_publ_flag
Pd(1) Cl(1) 2.294(1) 1_555 1_555 yes
Pd(1) Cl(1) 2.294(1) 1_555 2_757 yes
Pd(1) N(1) 1.994(3) 1_555 1_555 yes
Pd(1) N(1) 1.994(3) 1_555 2_757 yes
O(1) N(1) 1.398(4) 1_555 1_555 yes
O(1) C(1) 1.356(4) 1_555 1_555 yes
O(1) C(2) 2.205(4) 1_555 1_555 yes
O(1) C(3) 2.184(4) 1_555 1_555 yes
N(1) C(1) 2.221(4) 1_555 1_555 yes
N(1) C(2) 2.224(5) 1_555 1_555 yes
N(1) C(3) 1.308(4) 1_555 1_555 yes
C(1) C(2) 1.347(5) 1_555 1_555 yes
C(1) C(3) 2.201(5) 1_555 1_555 yes
C(1) C(4) 1.482(5) 1_555 1_555 yes
C(2) C(3) 1.412(5) 1_555 1_555 yes
C(2) H(1) 0.91(5) 1_555 1_555 yes
C(3) C(5) 1.492(5) 1_555 1_555 yes
C(4) H(2) 0.989 1_555 1_555 yes
C(4) H(3) 0.966 1_555 1_555 yes
C(4) H(4) 0.886 1_555 1_555 yes
C(5) H(5) 1.041 1_555 1_555 yes
C(5) H(6) 0.877 1_555 1_555 yes
C(5) H(7) 0.903 1_555 1_555 yes

loop_
_geom_contact_atom_site_label_1
_geom_contact_atom_site_label_2
_geom_contact_distance
_geom_contact_site_symmetry_1
_geom_contact_site_symmetry_2
_geom_contact_publ_flag
Cl(1) H(1) 3.06(5) 1_555 2_656 ?
Cl(1) H(1) 3.26(5) 1_555 1_545 ?
O(1) C(5) 3.539(5) 1_555 1_556 ?
O(1) C(4) 3.592(5) 1_555 2_768 ?
C(4) H(1) 3.46(5) 1_555 2_667 ?
